data_1550910
loop_
_publ_author_name
'Yang, Yi'
'Zhou, Qinghai'
'Cai, Junjie'
'Xue, Teng'
'Liu, Yingle'
'Jiang, Yan'
'Su, Yumei'
'Chung, Lung Wa'
'Vicic, David A.'

_publ_section_title
;
 Exploiting the Trifluoroethyl Group as a Precatalyst Ligand in
 Nickel-catalyzed Suzuki-type Alkylations
;
_journal_name_full 'Chemical Science'
_journal_paper_doi 10.1039/C9SC00554D
_journal_year 2019
_chemical_formula_sum 'C18 H12 F6 N2 Ni O'
_chemical_formula_weight 445.01
_chemical_name_systematic (bpy)Ni(CH2CF3)2
_space_group_crystal_system monoclinic
_space_group_IT_number 15
_space_group_name_Hall '-C 2yc'
_space_group_name_H-M_alt 'C 1 2/c 1'
_symmetry_space_group_name_Hall '-C 2yc'
_symmetry_space_group_name_H-M 'C 1 2/c 1'
_atom_sites_solution_hydrogens difmap
_audit_creation_method SHELXL-2014/7
_audit_update_record
;
2015-11-11 deposited with the CCDC.    2019-04-17 downloaded from the CCDC.
;
_cell_angle_alpha 90
_cell_angle_beta 90.143(2)
_cell_angle_gamma 90
_cell_formula_units_Z 4
_cell_length_a 14.5603(9)
_cell_length_b 14.7597(9)
_cell_length_c 8.5960(5)
_cell_measurement_temperature 145(2)
_cell_volume 1847.32(19)
_computing_structure_refinement 'SHELXL-2014/7 (Sheldrick, 2014)'
_diffrn_ambient_temperature 145(2)
_diffrn_measured_fraction_theta_full 0.543
_diffrn_measured_fraction_theta_max 0.582
_diffrn_measurement_device_type 'Bruker D8 Quest'
_diffrn_radiation_type MoK\a
_diffrn_radiation_wavelength 0.71073
_diffrn_reflns_av_R_equivalents 0.0403
_diffrn_reflns_av_unetI/netI 0.0349
_diffrn_reflns_Laue_measured_fraction_full 0.543
_diffrn_reflns_Laue_measured_fraction_max 0.582
_diffrn_reflns_limit_h_max 20
_diffrn_reflns_limit_h_min -20
_diffrn_reflns_limit_k_max 20
_diffrn_reflns_limit_k_min -20
_diffrn_reflns_limit_l_max 12
_diffrn_reflns_limit_l_min -12
_diffrn_reflns_number 9460
_diffrn_reflns_point_group_measured_fraction_full 0.543
_diffrn_reflns_point_group_measured_fraction_max 0.582
_diffrn_reflns_theta_full 25.242
_diffrn_reflns_theta_max 30.636
_diffrn_reflns_theta_min 3.076
_exptl_absorpt_coefficient_mu 1.118
_exptl_absorpt_correction_T_max 0.7461
_exptl_absorpt_correction_T_min 0.6423
_exptl_absorpt_correction_type multi-scan
_exptl_absorpt_process_details Bruker
_exptl_crystal_colour red
_exptl_crystal_density_diffrn 1.600
_exptl_crystal_description platelet
_exptl_crystal_F_000 896
_exptl_crystal_size_max 0.400
_exptl_crystal_size_mid 0.050
_exptl_crystal_size_min 0.020
_refine_diff_density_max 0.628
_refine_diff_density_min -0.537
_refine_diff_density_rms 0.077
_refine_ls_extinction_method none
_refine_ls_goodness_of_fit_ref 1.136
_refine_ls_hydrogen_treatment refall
_refine_ls_matrix_type full
_refine_ls_number_parameters 152
_refine_ls_number_reflns 1669
_refine_ls_number_restraints 0
_refine_ls_restrained_S_all 1.136
_refine_ls_R_factor_all 0.0690
_refine_ls_R_factor_gt 0.0579
_refine_ls_shift/su_max 0.000
_refine_ls_shift/su_mean 0.000
_refine_ls_structure_factor_coef Fsqd
_refine_ls_weighting_details 'w=1/[\s^2^(Fo^2^)+(0.0514P)^2^+6.1556P] where P=(Fo^2^+2Fc^2^)/3'
_refine_ls_weighting_scheme calc
_refine_ls_wR_factor_gt 0.1289
_refine_ls_wR_factor_ref 0.1358
_reflns_Friedel_coverage 0.000
_reflns_number_gt 1465
_reflns_number_total 1669
_reflns_threshold_expression 'I > 2\s(I)'
_cod_data_source_file c9sc00554d2.cif
_cod_data_source_block ddd_a
_cod_depositor_comments
;
The following automatic conversions were performed:

'_exptl_absorpt_correction_type' value 'Multi-scan' changed to
'multi-scan' according to
/home/data/users/saulius/crontab/automatic-downloads/rss-feeds/RSC/lib/dictionaries/cif_core.dic
dictionary named 'cif_core.dic' version 2.4.2 from 2011-04-26.

Automatic conversion script
Id: cif_fix_values 4973 2017-02-22 13:04:09Z antanas 
;
_cod_database_code 1550910
_shelx_shelxl_version_number 2014/7
_shelx_space_group_comment
;
The symmetry employed for this shelxl refinement is uniquely defined
by the following loop, which should always be used as a source of
symmetry information in preference to the above space-group names.
They are only intended as comments.
;
_shelx_estimated_absorpt_t_min 0.663
_shelx_estimated_absorpt_t_max 0.978

loop_
_space_group_symop_operation_xyz
'x, y, z'
'-x, y, -z+1/2'
'x+1/2, y+1/2, z'
'-x+1/2, y+1/2, -z+1/2'
'-x, -y, -z'
'x, -y, z-1/2'
'-x+1/2, -y+1/2, -z'
'x+1/2, -y+1/2, z-1/2'

loop_
_atom_site_label
_atom_site_type_symbol
_atom_site_fract_x
_atom_site_fract_y
_atom_site_fract_z
_atom_site_U_iso_or_equiv
_atom_site_adp_type
_atom_site_occupancy
_atom_site_site_symmetry_order
_atom_site_calc_flag
_atom_site_refinement_flags_posn
_atom_site_refinement_flags_adp
_atom_site_refinement_flags_occupancy
Ni1 Ni 0.0000 0.34934(4) 0.7500 0.02020(19) Uani 1 2 d S T P
O1 O 0.5000 0.3193(3) 0.7500 0.0470(12) Uani 1 2 d S T P
F1 F 0.1927(2) 0.15422(19) 0.6247(4) 0.0497(8) Uani 1 1 d . . .
F2 F 0.13746(18) 0.1801(2) 0.8506(3) 0.0421(6) Uani 1 1 d . . .
F3 F 0.21540(16) 0.28262(17) 0.7344(4) 0.0410(6) Uani 1 1 d . . .
N1 N 0.06945(19) 0.4501(2) 0.6556(4) 0.0231(6) Uani 1 1 d . . .
C1 C 0.0650(2) 0.2544(2) 0.6380(4) 0.0234(6) Uani 1 1 d . . .
C2 C 0.1500(2) 0.2193(2) 0.7104(5) 0.0288(7) Uani 1 1 d . . .
C3 C 0.1434(2) 0.4455(3) 0.5618(5) 0.0293(7) Uani 1 1 d . . .
C4 C 0.1892(3) 0.5220(3) 0.5093(5) 0.0346(8) Uani 1 1 d . . .
C5 C 0.1591(3) 0.6063(3) 0.5529(5) 0.0345(8) Uani 1 1 d . . .
C6 C 0.0831(3) 0.6122(3) 0.6488(5) 0.0317(8) Uani 1 1 d . . .
C7 C 0.0404(2) 0.5337(2) 0.6983(4) 0.0228(6) Uani 1 1 d . . .
C8 C 0.4483(6) 0.4641(5) 0.761(4) 0.243(13) Uani 1 1 d . . .
C9 C 0.4215(4) 0.3764(4) 0.7667(9) 0.0574(14) Uani 1 1 d . . .
H1B H 0.077(3) 0.281(3) 0.531(5) 0.023(10) Uiso 1 1 d . . .
H5A H 0.182(4) 0.662(3) 0.511(6) 0.029(12) Uiso 1 1 d . . .
H1A H 0.029(3) 0.202(3) 0.627(6) 0.032(12) Uiso 1 1 d . . .
H6A H 0.060(4) 0.672(4) 0.664(8) 0.047(16) Uiso 1 1 d . . .
H4A H 0.242(3) 0.510(4) 0.445(6) 0.044(14) Uiso 1 1 d . . .
H3A H 0.161(4) 0.385(4) 0.538(6) 0.030(12) Uiso 1 1 d . . .

loop_
_atom_site_aniso_label
_atom_site_aniso_U_11
_atom_site_aniso_U_22
_atom_site_aniso_U_33
_atom_site_aniso_U_23
_atom_site_aniso_U_13
_atom_site_aniso_U_12
Ni1 0.0168(3) 0.0173(3) 0.0265(3) 0.000 0.0021(2) 0.000
O1 0.049(3) 0.0262(19) 0.066(3) 0.000 -0.001(3) 0.000
F1 0.0406(15) 0.0454(15) 0.0630(19) -0.0136(13) 0.0077(15) 0.0198(11)
F2 0.0296(12) 0.0503(15) 0.0464(15) 0.0161(12) 0.0037(11) 0.0101(10)
F3 0.0215(10) 0.0414(13) 0.0600(16) 0.0017(12) -0.0023(11) -0.0051(9)
N1 0.0188(13) 0.0242(13) 0.0262(14) 0.0029(10) 0.0016(11) -0.0013(9)
C1 0.0198(15) 0.0208(14) 0.0297(16) -0.0045(12) 0.0019(13) 0.0000(11)
C2 0.0228(15) 0.0254(16) 0.0383(19) -0.0014(14) 0.0050(15) 0.0033(12)
C3 0.0250(16) 0.0281(17) 0.0346(18) 0.0046(13) 0.0070(15) -0.0005(13)
C4 0.0281(17) 0.039(2) 0.0363(19) 0.0069(16) 0.0036(16) -0.0080(15)
C5 0.0316(18) 0.0322(18) 0.040(2) 0.0097(16) -0.0031(16) -0.0117(15)
C6 0.0327(18) 0.0231(16) 0.039(2) 0.0050(14) -0.0027(16) -0.0048(13)
C7 0.0208(15) 0.0220(15) 0.0258(15) 0.0008(11) -0.0064(13) -0.0008(11)
C8 0.066(5) 0.045(4) 0.62(4) 0.011(11) 0.086(14) 0.014(3)
C9 0.035(2) 0.051(3) 0.086(4) -0.002(3) 0.007(3) -0.001(2)

loop_
_atom_type_symbol
_atom_type_description
_atom_type_scat_dispersion_real
_atom_type_scat_dispersion_imag
_atom_type_scat_source
C C 0.0033 0.0016 'International Tables Vol C Tables 4.2.6.8 and 6.1.1.4'
H H 0.0000 0.0000 'International Tables Vol C Tables 4.2.6.8 and 6.1.1.4'
N N 0.0061 0.0033 'International Tables Vol C Tables 4.2.6.8 and 6.1.1.4'
F F 0.0171 0.0103 'International Tables Vol C Tables 4.2.6.8 and 6.1.1.4'
Ni Ni 0.3393 1.1124 'International Tables Vol C Tables 4.2.6.8 and 6.1.1.4'
O O 0.0106 0.0060 'International Tables Vol C Tables 4.2.6.8 and 6.1.1.4'

loop_
_geom_angle_atom_site_label_1
_geom_angle_atom_site_label_2
_geom_angle_atom_site_label_3
_geom_angle
_geom_angle_site_symmetry_1
_geom_angle_site_symmetry_3
C1 Ni1 C1 87.9(2) . 2_556
C1 Ni1 N1 95.11(13) . .
C1 Ni1 N1 174.64(14) 2_556 .
C1 Ni1 N1 174.64(14) . 2_556
C1 Ni1 N1 95.11(13) 2_556 2_556
N1 Ni1 N1 82.21(17) . 2_556
C9 O1 C9 107.7(5) . 2_656
C3 N1 C7 117.3(3) . .
C3 N1 Ni1 128.2(2) . .
C7 N1 Ni1 114.5(2) . .
C2 C1 Ni1 116.9(3) . .
C2 C1 H1B 112(3) . .
Ni1 C1 H1B 105(2) . .
C2 C1 H1A 103(3) . .
Ni1 C1 H1A 112(3) . .
H1B C1 H1A 109(4) . .
F3 C2 F2 104.9(3) . .
F3 C2 F1 104.3(3) . .
F2 C2 F1 104.1(3) . .
F3 C2 C1 114.3(3) . .
F2 C2 C1 114.3(3) . .
F1 C2 C1 113.7(3) . .
N1 C3 C4 122.6(4) . .
N1 C3 H3A 113(3) . .
C4 C3 H3A 125(3) . .
C5 C4 C3 119.7(4) . .
C5 C4 H4A 125(4) . .
C3 C4 H4A 115(4) . .
C4 C5 C6 118.4(3) . .
C4 C5 H5A 124(3) . .
C6 C5 H5A 117(3) . .
C7 C6 C5 119.5(4) . .
C7 C6 H6A 125(4) . .
C5 C6 H6A 115(4) . .
N1 C7 C6 122.6(3) . .
N1 C7 C7 114.37(18) . 2_556
C6 C7 C7 123.0(2) . 2_556
C9 C8 C8 106.9(4) . 2_656
C8 C9 O1 109.2(5) . .

loop_
_geom_bond_atom_site_label_1
_geom_bond_atom_site_label_2
_geom_bond_distance
_geom_bond_site_symmetry_2
Ni1 C1 1.947(3) .
Ni1 C1 1.947(3) 2_556
Ni1 N1 1.974(3) .
Ni1 N1 1.974(3) 2_556
O1 C9 1.427(6) .
O1 C9 1.427(6) 2_656
F1 C2 1.363(4) .
F2 C2 1.350(5) .
F3 C2 1.350(4) .
N1 C3 1.348(4) .
N1 C7 1.355(4) .
C1 C2 1.477(5) .
C1 H1B 1.01(5) .
C1 H1A 0.94(5) .
C3 C4 1.387(5) .
C3 H3A 0.95(5) .
C4 C5 1.372(6) .
C4 H4A 0.97(5) .
C5 C6 1.385(6) .
C5 H5A 0.95(5) .
C6 C7 1.382(5) .
C6 H6A 0.95(6) .
C7 C7 1.477(6) 2_556
C8 C9 1.354(10) .
C8 C8 1.517(17) 2_656
